data_4123120
loop_
_publ_author_name
'Hamilton, Clifton R.'
'Gau, Michael R.'
'Baglia, Regina A.'
'McWilliams, Sean F.'
'Zdilla, Michael J.'

_publ_section_title
;
 Mechanistic Elucidation of the Stepwise Formation of a Tetranuclear
 Manganese Pinned Butterfly Cluster via N-N Bond Cleavage, Hydrogen Atom
 Transfer, and Cluster Rearrangement.
;
_journal_name_full 'Journal of the American Chemical Society'
_journal_page_first 141218154447008
_journal_paper_doi 10.1021/ja508244x
_journal_year 2014
_chemical_absolute_configuration ad
_chemical_formula_moiety '[C70 H66 Mn4 N12], 4[NC5H5]'
_chemical_formula_sum 'C90 H86 Mn4 N16'
_chemical_formula_weight 1611.50
_chemical_melting_point ?
_chemical_name_common 'Methyl-Marked Red House'
_chemical_name_systematic
;
 ?
;
_space_group_crystal_system monoclinic
_space_group_IT_number 4
_space_group_name_Hall 'P 2yb'
_space_group_name_H-M_alt 'P 1 21 1'
_symmetry_space_group_name_Hall 'P 2yb'
_symmetry_space_group_name_H-M 'P 1 21 1'
_atom_sites_solution_hydrogens geom
_audit_creation_method SHELXL-2013
_cell_angle_alpha 90
_cell_angle_beta 117.807(3)
_cell_angle_gamma 90
_cell_formula_units_Z 2
_cell_length_a 16.7834(16)
_cell_length_b 15.7756(15)
_cell_length_c 17.4535(16)
_cell_measurement_reflns_used 9757
_cell_measurement_temperature 100(2)
_cell_measurement_theta_max 27.95
_cell_measurement_theta_min 2.64
_cell_volume 4087.5(7)
_computing_cell_refinement 'SAINT (Bruker-AXS)'
_computing_data_collection 'COSMO (Bruker-AXS)'
_computing_data_reduction 'SADABS (Bruker-AXS)'
_computing_molecular_graphics XP
_computing_publication_material 'APEX2 Report Generator (Bruker-AXS)'
_computing_structure_refinement 'SHELXL-2013 (Sheldrick, 2013)'
_computing_structure_solution 'SHELXS-2013 (Sheldrick, 2013)'
_diffrn_ambient_temperature 100(2)
_diffrn_detector_area_resol_mean 8.333
_diffrn_measured_fraction_theta_full 0.696
_diffrn_measured_fraction_theta_max 0.666
_diffrn_measurement_device_type 'Kappa APEX II DUO'
_diffrn_measurement_method 'Omega Scans'
_diffrn_radiation_type MoK\a
_diffrn_radiation_wavelength 0.71073
_diffrn_reflns_av_unetI/netI 0.0333
_diffrn_reflns_Laue_measured_fraction_full 0.696
_diffrn_reflns_Laue_measured_fraction_max 0.666
_diffrn_reflns_limit_h_max 12
_diffrn_reflns_limit_h_min -20
_diffrn_reflns_limit_k_max 20
_diffrn_reflns_limit_k_min 0
_diffrn_reflns_limit_l_max 22
_diffrn_reflns_limit_l_min 0
_diffrn_reflns_number 6254
_diffrn_reflns_point_group_measured_fraction_full 0.362
_diffrn_reflns_point_group_measured_fraction_max 0.345
_diffrn_reflns_theta_full 25.242
_diffrn_reflns_theta_max 27.972
_diffrn_reflns_theta_min 4.379
_diffrn_source 'fine-focus sealed tube'
_exptl_absorpt_coefficient_mu 0.660
_exptl_absorpt_correction_T_max 0.8020
_exptl_absorpt_correction_T_min 0.6930
_exptl_absorpt_correction_type multi-scan
_exptl_absorpt_process_details
;
   43666 Corrected reflections written to file mo_1028_0m.hkl
 Estimated minimum and maximum transmission:  0.6290  0.7456
 The ratio of these values is more reliable than their absolute values!
 Additional spherical absorption correction applied with mu*r =  0.2000
 Lambda/2 correction factor = 0.0015
;
_exptl_crystal_colour Red
_exptl_crystal_density_diffrn 1.309
_exptl_crystal_description Needle
_exptl_crystal_F_000 1676
_exptl_crystal_size_max 0.600
_exptl_crystal_size_mid 0.350
_exptl_crystal_size_min 0.350
_refine_diff_density_max 0.715
_refine_diff_density_min -0.427
_refine_diff_density_rms 0.062
_refine_ls_abs_structure_details
;
No quotients, so Flack parameter determined by classical intensity fit
;
_refine_ls_abs_structure_Flack 0.06(2)
_refine_ls_extinction_method none
_refine_ls_goodness_of_fit_ref 1.059
_refine_ls_hydrogen_treatment constr
_refine_ls_matrix_type full
_refine_ls_number_parameters 994
_refine_ls_number_reflns 6254
_refine_ls_number_restraints 1
_refine_ls_restrained_S_all 1.059
_refine_ls_R_factor_all 0.0467
_refine_ls_R_factor_gt 0.0404
_refine_ls_shift/su_max 0.000
_refine_ls_shift/su_mean 0.000
_refine_ls_structure_factor_coef Fsqd
_refine_ls_weighting_details 'w=1/[\s^2^(Fo^2^)+(0.0870P)^2^+2.3985P] where P=(Fo^2^+2Fc^2^)/3'
_refine_ls_weighting_scheme calc
_refine_ls_wR_factor_gt 0.1132
_refine_ls_wR_factor_ref 0.1204
_reflns_Friedel_coverage 0.000
_reflns_Friedel_fraction_full 0.000
_reflns_Friedel_fraction_max 0.000
_reflns_number_gt 5811
_reflns_number_total 6254
_reflns_threshold_expression 'I > 2\s(I)'
_cod_data_source_file ja508244x_si_002.cif
_cod_data_source_block 2TolAlt
_cod_depositor_comments
;
The following automatic conversions were performed:

'_chemical_melting_point' value 'Not Determined' was changed to '?' -
the value is undefined or not
given.

'_exptl_absorpt_correction_type' value 'Multi-scan' changed
to 'multi-scan' according to
/home/saulius/struct/COD-crude-data--automatic-downloads/rss-feeds/ACS/lib/dictionaries/cif_core.dic
dictionary named 'cif_core.dic' version 2.4.2 from 2011-04-26.

Automatic conversion script
Id: cif_fix_values 2935 2014-11-11 08:27:57Z andrius 
;
_cod_database_code 4123120
_shelx_space_group_comment
;
The symmetry employed for this shelxl refinement is uniquely defined
by the following loop, which should always be used as a source of
symmetry information in preference to the above space-group names.
They are only intended as comments.
;
_shelx_estimated_absorpt_t_min 0.693
_shelx_estimated_absorpt_t_max 0.802
_shelxl_version_number 2013-3

loop_
_space_group_symop_operation_xyz
'x, y, z'
'-x, y+1/2, -z'

loop_
_atom_site_label
_atom_site_type_symbol
_atom_site_fract_x
_atom_site_fract_y
_atom_site_fract_z
_atom_site_U_iso_or_equiv
_atom_site_adp_type
_atom_site_occupancy
_atom_site_site_symmetry_order
_atom_site_calc_flag
_atom_site_refinement_flags_posn
_atom_site_refinement_flags_adp
Mn4 Mn 0.23102(9) 0.52762(5) 0.05383(7) 0.0156(3) Uani 1 1 d . .
Mn2 Mn 0.42625(10) 0.62113(5) 0.13674(7) 0.0172(3) Uani 1 1 d . .
Mn3 Mn 0.23655(9) 0.68806(5) 0.20865(7) 0.0188(3) Uani 1 1 d . .
Mn1 Mn 0.43133(9) 0.59321(5) 0.30470(7) 0.0167(3) Uani 1 1 d . .
N4 N 0.1256(5) 0.6246(4) 0.1230(4) 0.0163(15) Uani 1 1 d . .
N5 N 0.3127(5) 0.6015(3) 0.0150(4) 0.0163(15) Uani 1 1 d . .
H9A H 0.2824 0.6577 -0.0051 0.020 Uiso 1 1 calc R U
N6 N 0.4293(5) 0.7066(3) 0.2316(4) 0.0137(15) Uani 1 1 d . .
N2 N 0.4201(5) 0.5085(3) 0.2058(4) 0.0194(17) Uani 1 1 d . .
N1 N 0.3157(5) 0.6147(3) 0.3208(4) 0.0214(18) Uani 1 1 d . .
H8A H 0.2847 0.5589 0.3129 0.026 Uiso 1 1 calc R U
N8 N 0.1225(5) 0.5967(3) 0.0419(4) 0.0190(16) Uani 1 1 d . .
N3 N 0.3266(5) 0.4867(3) 0.1745(4) 0.0141(16) Uani 1 1 d . .
N7 N 0.3364(6) 0.7297(3) 0.1784(4) 0.0208(18) Uani 1 1 d . .
N40 N 0.1852(5) 0.4107(3) -0.0256(4) 0.0196(16) Uani 1 1 d . .
N20 N 0.5456(5) 0.6347(3) 0.1167(4) 0.0190(16) Uani 1 1 d . .
N10 N 0.5490(6) 0.5744(4) 0.4316(4) 0.0232(17) Uani 1 1 d . .
N30 N 0.1755(7) 0.8005(4) 0.2431(6) 0.035(2) Uani 1 1 d . .
N410 N 0.2616(7) 0.1829(4) 0.1959(5) 0.042(2) Uani 1 1 d . .
C104 C 0.6816(10) 0.5413(8) 0.6007(7) 0.060(4) Uani 1 1 d . .
H27 H 0.7260 0.5307 0.6586 0.072 Uiso 1 1 calc R U
C11 C 0.3337(6) 0.6456(4) 0.4038(5) 0.0167(18) Uani 1 1 d . .
C51 C 0.3358(7) 0.5721(4) -0.0487(5) 0.019(2) Uani 1 1 d . .
C32 C 0.2183(6) 0.4348(4) 0.2171(5) 0.0165(19) Uani 1 1 d . .
H13 H 0.1716 0.4566 0.1646 0.020 Uiso 1 1 calc R U
C26 C 0.4444(7) 0.3728(4) 0.1501(5) 0.021(2) Uani 1 1 d . .
H65 H 0.3822 0.3593 0.1265 0.025 Uiso 1 1 calc R U
C41 C 0.0568(6) 0.5957(4) 0.1375(5) 0.0198(19) Uani 1 1 d . .
C62 C 0.4499(7) 0.8480(4) 0.3017(5) 0.023(2) Uani 1 1 d . .
H63 H 0.3884 0.8624 0.2670 0.027 Uiso 1 1 calc R U
C31 C 0.3096(6) 0.4403(4) 0.2328(4) 0.0128(17) Uani 1 1 d . .
C36 C 0.3757(6) 0.4002(4) 0.3090(5) 0.0182(19) Uani 1 1 d . .
H17 H 0.4370 0.3998 0.3211 0.022 Uiso 1 1 calc R U
C52 C 0.3619(7) 0.4878(4) -0.0465(5) 0.023(2) Uani 1 1 d . .
H47 H 0.3600 0.4499 -0.0051 0.027 Uiso 1 1 calc R U
C53 C 0.3909(6) 0.4587(4) -0.1055(5) 0.021(2) Uani 1 1 d . .
H48 H 0.4106 0.4017 -0.1019 0.026 Uiso 1 1 calc R U
C16 C 0.3771(6) 0.7247(4) 0.4318(5) 0.021(2) Uani 1 1 d . .
H19 H 0.3914 0.7579 0.3943 0.025 Uiso 1 1 calc R U
C61 C 0.4859(7) 0.7693(4) 0.2901(5) 0.021(2) Uani 1 1 d . .
C82 C 0.0656(7) 0.6189(4) -0.1100(5) 0.024(2) Uani 1 1 d . .
H36 H 0.0988 0.5707 -0.1117 0.029 Uiso 1 1 calc R U
C46 C 0.0660(6) 0.6015(4) 0.2233(5) 0.021(2) Uani 1 1 d . .
H7 H 0.1193 0.6256 0.2679 0.025 Uiso 1 1 calc R U
C15 C 0.3990(7) 0.7539(4) 0.5149(5) 0.023(2) Uani 1 1 d . .
H20 H 0.4293 0.8066 0.5336 0.027 Uiso 1 1 calc R U
C22 C 0.5703(7) 0.4642(4) 0.2361(7) 0.027(2) Uani 1 1 d . .
H69 H 0.5943 0.5127 0.2718 0.032 Uiso 1 1 calc R U
C14 C 0.3781(7) 0.7087(5) 0.5703(5) 0.027(2) Uani 1 1 d . .
C21 C 0.4792(7) 0.4477(4) 0.1993(5) 0.018(2) Uani 1 1 d . .
C81 C 0.0685(6) 0.6420(4) -0.0297(5) 0.0175(18) Uani 1 1 d . .
C405 C 0.1231(7) 0.3343(5) -0.1596(6) 0.025(2) Uani 1 1 d . .
H42 H 0.1051 0.3337 -0.2199 0.031 Uiso 1 1 calc R U
C85 C -0.0299(7) 0.7611(4) -0.1087(5) 0.030(2) Uani 1 1 d . .
H39 H -0.0621 0.8103 -0.1077 0.036 Uiso 1 1 calc R U
C12 C 0.3112(7) 0.6007(4) 0.4596(5) 0.025(2) Uani 1 1 d . .
H24 H 0.2804 0.5482 0.4411 0.030 Uiso 1 1 calc R U
C33 C 0.1968(7) 0.3980(4) 0.2773(5) 0.024(2) Uani 1 1 d . .
H14 H 0.1360 0.3983 0.2671 0.028 Uiso 1 1 calc R U
C84 C -0.0321(7) 0.7375(5) -0.1864(6) 0.030(2) Uani 1 1 d . .
H38 H -0.0647 0.7697 -0.2378 0.037 Uiso 1 1 calc R U
C403 C 0.1449(7) 0.2645(4) -0.0298(6) 0.028(2) Uani 1 1 d . .
H44 H 0.1423 0.2156 0.0007 0.034 Uiso 1 1 calc R U
C86 C 0.0178(6) 0.7155(4) -0.0318(5) 0.0195(18) Uani 1 1 d . .
H40 H 0.0165 0.7335 0.0195 0.023 Uiso 1 1 calc R U
C202 C 0.5658(8) 0.5736(5) 0.0719(6) 0.032(2) Uani 1 1 d . .
H53 H 0.5324 0.5222 0.0579 0.038 Uiso 1 1 calc R U
C13 C 0.3326(8) 0.6308(5) 0.5410(6) 0.034(2) Uani 1 1 d . .
H23 H 0.3165 0.5987 0.5778 0.041 Uiso 1 1 calc R U
C45 C 0.0004(7) 0.5734(4) 0.2432(5) 0.024(2) Uani 1 1 d . .
H8 H 0.0085 0.5799 0.3005 0.029 Uiso 1 1 calc R U
C43 C -0.0893(7) 0.5278(4) 0.0964(6) 0.033(2) Uani 1 1 d . .
H10 H -0.1435 0.5043 0.0525 0.040 Uiso 1 1 calc R U
C106 C 0.5770(8) 0.6336(6) 0.4955(6) 0.039(3) Uani 1 1 d . .
H25 H 0.5511 0.6886 0.4815 0.047 Uiso 1 1 calc R U
C56 C 0.3350(7) 0.6240(4) -0.1130(5) 0.032(2) Uani 1 1 d . .
H51 H 0.3143 0.6807 -0.1173 0.038 Uiso 1 1 calc R U
C35 C 0.3503(7) 0.3619(5) 0.3655(6) 0.026(2) Uani 1 1 d . .
H16 H 0.3953 0.3352 0.4159 0.032 Uiso 1 1 calc R U
C42 C -0.0211(7) 0.5547(4) 0.0763(5) 0.025(2) Uani 1 1 d . .
H11 H -0.0281 0.5448 0.0198 0.031 Uiso 1 1 calc R U
C406 C 0.1586(7) 0.4065(4) -0.1116(6) 0.023(2) Uani 1 1 d . .
H41 H 0.1649 0.4555 -0.1400 0.027 Uiso 1 1 calc R U
C54 C 0.3914(7) 0.5119(5) -0.1693(6) 0.028(2) Uani 1 1 d . .
C66 C 0.5763(8) 0.7545(5) 0.3377(5) 0.028(2) Uani 1 1 d . .
H59 H 0.6005 0.7039 0.3274 0.034 Uiso 1 1 calc R U
C83 C 0.0158(7) 0.6643(5) -0.1860(6) 0.031(2) Uani 1 1 d . .
H37 H 0.0142 0.6455 -0.2385 0.037 Uiso 1 1 calc R U
C402 C 0.1803(6) 0.3401(4) 0.0144(5) 0.0207(19) Uani 1 1 d . .
H45 H 0.2019 0.3415 0.0754 0.025 Uiso 1 1 calc R U
C34 C 0.2624(7) 0.3608(4) 0.3518(6) 0.027(2) Uani 1 1 d . .
H15 H 0.2474 0.3352 0.3926 0.033 Uiso 1 1 calc R U
C304 C 0.0770(8) 0.9320(5) 0.2632(8) 0.046(3) Uani 1 1 d . .
H32 H 0.0443 0.9775 0.2708 0.055 Uiso 1 1 calc R U
C206 C 0.5970(7) 0.7044(4) 0.1373(6) 0.032(2) Uani 1 1 d . .
H57 H 0.5877 0.7467 0.1710 0.039 Uiso 1 1 calc R U
C24 C 0.5929(9) 0.3380(5) 0.1705(7) 0.037(3) Uani 1 1 d . .
H67 H 0.6316 0.3020 0.1593 0.044 Uiso 1 1 calc R U
C63 C 0.5097(9) 0.9027(4) 0.3666(6) 0.032(3) Uani 1 1 d . .
H62 H 0.4863 0.9536 0.3773 0.039 Uiso 1 1 calc R U
C25 C 0.5024(8) 0.3194(5) 0.1368(6) 0.029(3) Uani 1 1 d . .
H66 H 0.4794 0.2690 0.1040 0.035 Uiso 1 1 calc R U
C23 C 0.6266(8) 0.4107(5) 0.2213(7) 0.036(3) Uani 1 1 d . .
H68 H 0.6890 0.4234 0.2460 0.043 Uiso 1 1 calc R U
C44 C -0.0774(7) 0.5357(5) 0.1808(7) 0.037(3) Uani 1 1 d . .
H9 H -0.1220 0.5155 0.1952 0.045 Uiso 1 1 calc R U
C404 C 0.1137(7) 0.2613(4) -0.1182(6) 0.028(2) Uani 1 1 d . .
H43 H 0.0868 0.2113 -0.1501 0.033 Uiso 1 1 calc R U
C415 C 0.2049(8) 0.1116(5) 0.1646(6) 0.037(3) Uani 1 1 d . .
H5 H 0.1472 0.1109 0.1622 0.045 Uiso 1 1 calc R U
C411 C 0.3416(8) 0.1835(5) 0.1984(7) 0.037(3) Uani 1 1 d . .
H1 H 0.3790 0.2322 0.2193 0.045 Uiso 1 1 calc R U
C55 C 0.3638(8) 0.5954(5) -0.1717(6) 0.033(2) Uani 1 1 d . .
H50 H 0.3645 0.6333 -0.2136 0.039 Uiso 1 1 calc R U
C203 C 0.6311(8) 0.5826(6) 0.0462(7) 0.036(2) Uani 1 1 d . .
H54 H 0.6425 0.5387 0.0153 0.043 Uiso 1 1 calc R U
C65 C 0.6341(9) 0.8102(6) 0.4004(6) 0.039(3) Uani 1 1 d . .
H60 H 0.6963 0.7972 0.4332 0.047 Uiso 1 1 calc R U
C102 C 0.5929(8) 0.4987(5) 0.4526(7) 0.045(3) Uani 1 1 d . .
H29 H 0.5788 0.4576 0.4083 0.054 Uiso 1 1 calc R U
C57 C 0.4235(9) 0.4795(5) -0.2297(7) 0.043(3) Uani 1 1 d . .
H52A H 0.4133 0.5226 -0.2738 0.065 Uiso 1 1 calc R U
H57A H 0.3904 0.4278 -0.2578 0.065 Uiso 1 1 calc R U
H52C H 0.4880 0.4668 -0.1975 0.065 Uiso 1 1 calc R U
C64 C 0.5993(10) 0.8868(5) 0.4149(6) 0.037(3) Uani 1 1 d . .
H61 H 0.6375 0.9261 0.4574 0.044 Uiso 1 1 calc R U
C205 C 0.6631(8) 0.7184(5) 0.1124(8) 0.042(3) Uani 1 1 d . .
H56 H 0.6963 0.7699 0.1269 0.050 Uiso 1 1 calc R U
C204 C 0.6797(9) 0.6566(6) 0.0663(9) 0.049(3) Uani 1 1 d . .
H55 H 0.7245 0.6650 0.0483 0.058 Uiso 1 1 calc R U
C17 C 0.4032(8) 0.7392(6) 0.6601(6) 0.037(3) Uani 1 1 d . .
H22A H 0.4318 0.7950 0.6690 0.055 Uiso 1 1 calc R U
H22B H 0.4453 0.6990 0.7024 0.055 Uiso 1 1 calc R U
H22C H 0.3489 0.7434 0.6674 0.055 Uiso 1 1 calc R U
C306 C 0.1676(8) 0.8059(5) 0.3150(7) 0.037(3) Uani 1 1 d . .
H34 H 0.1967 0.7654 0.3599 0.044 Uiso 1 1 calc R U
C414 C 0.2361(8) 0.0425(4) 0.1373(6) 0.038(3) Uani 1 1 d . .
H4 H 0.1987 -0.0060 0.1153 0.045 Uiso 1 1 calc R U
C302 C 0.1341(9) 0.8585(5) 0.1821(7) 0.047(3) Uani 1 1 d . .
H30 H 0.1383 0.8529 0.1299 0.056 Uiso 1 1 calc R U
C413 C 0.3202(9) 0.0428(5) 0.1416(7) 0.042(3) Uani 1 1 d . .
H3 H 0.3418 -0.0056 0.1246 0.050 Uiso 1 1 calc R U
C303 C 0.0857(8) 0.9259(5) 0.1883(7) 0.042(3) Uani 1 1 d . .
H31 H 0.0593 0.9666 0.1432 0.051 Uiso 1 1 calc R U
C305 C 0.1158(9) 0.8720(7) 0.3255(7) 0.049(3) Uani 1 1 d . .
H33 H 0.1084 0.8741 0.3762 0.058 Uiso 1 1 calc R U
C105 C 0.6387(9) 0.6184(8) 0.5767(6) 0.050(3) Uani 1 1 d . .
H26 H 0.6534 0.6617 0.6190 0.060 Uiso 1 1 calc R U
C412 C 0.3716(9) 0.1137(6) 0.1706(7) 0.049(3) Uani 1 1 d . .
H2 H 0.4287 0.1156 0.1718 0.059 Uiso 1 1 calc R U
C103 C 0.6575(11) 0.4793(6) 0.5365(9) 0.068(4) Uani 1 1 d . .
H28 H 0.6848 0.4249 0.5499 0.082 Uiso 1 1 calc R U
C126 C 0.2124(7) 0.8313(4) -0.0361(5) 0.022(2) Uani 1 1 d . .
H126 H 0.1516 0.8369 -0.0795 0.027 Uiso 1 1 calc R U
C71 C 0.3696(7) 0.8571(5) 0.0135(5) 0.023(2) Uani 1 1 d . .
H71 H 0.4166 0.8798 0.0038 0.028 Uiso 1 1 calc R U
C70 C 0.2820(7) 0.8643(5) -0.0490(5) 0.022(2) Uani 1 1 d . .
H70 H 0.2686 0.8923 -0.1019 0.026 Uiso 1 1 calc R U
C73 C 0.3902(6) 0.8159(4) 0.0925(5) 0.0174(19) Uani 1 1 d . .
H73 H 0.4509 0.8127 0.1367 0.021 Uiso 1 1 calc R U
C72 C 0.2334(6) 0.7895(4) 0.0422(5) 0.018(2) Uani 1 1 d . .
H72 H 0.1859 0.7674 0.0514 0.021 Uiso 1 1 calc R U
C74 C 0.3210(6) 0.7796(4) 0.1058(5) 0.016(2) Uani 1 1 d . .
C214 C 0.1819(11) 0.4671(8) 0.6043(10) 0.065(4) Uani 1 1 d . .
H167 H 0.2347 0.4437 0.6057 0.078 Uiso 1 1 calc R U
C213 C 0.1169(11) 0.5067(8) 0.5296(9) 0.062(4) Uani 1 1 d . .
H163 H 0.1240 0.5106 0.4788 0.075 Uiso 1 1 calc R U
C215 C 0.1675(11) 0.4625(8) 0.6766(10) 0.061(4) Uani 1 1 d . .
H166 H 0.2130 0.4390 0.7289 0.074 Uiso 1 1 calc R U
C212 C 0.0443(10) 0.5392(7) 0.5319(9) 0.055(3) Uani 1 1 d . .
H164 H 0.0005 0.5689 0.4830 0.066 Uiso 1 1 calc R U
N210 N 0.0905(9) 0.4907(8) 0.6739(8) 0.069(3) Uani 1 1 d . .
C211 C 0.0326(10) 0.5299(7) 0.6050(8) 0.057(3) Uani 1 1 d . .
H116 H -0.0199 0.5530 0.6046 0.068 Uiso 1 1 calc R U
C315 C 0.1458(11) 0.7573(7) 0.7144(11) 0.066(4) Uani 1 1 d . .
H161 H 0.1532 0.7205 0.7603 0.080 Uiso 1 1 calc R U
C314 C 0.1678(11) 0.7292(7) 0.6499(11) 0.076(5) Uani 1 1 d . .
H162 H 0.1907 0.6736 0.6523 0.091 Uiso 1 1 calc R U
C313 C 0.1555(13) 0.7839(11) 0.5829(10) 0.081(5) Uani 1 1 d . .
H157 H 0.1697 0.7661 0.5387 0.097 Uiso 1 1 calc R U
N310 N 0.1153(12) 0.8339(9) 0.7107(8) 0.088(4) Uani 1 1 d . .
C312 C 0.1217(12) 0.8655(9) 0.5811(8) 0.072(4) Uani 1 1 d . .
H158 H 0.1140 0.9041 0.5365 0.087 Uiso 1 1 calc R U
C311 C 0.0999(13) 0.8890(8) 0.6445(9) 0.075(5) Uani 1 1 d . .
H159 H 0.0742 0.9431 0.6427 0.090 Uiso 1 1 calc R U
C115 C 0.8070(13) 0.6266(11) 0.4609(18) 0.097(7) Uani 1 1 d . .
H155 H 0.7878 0.6091 0.5017 0.116 Uiso 1 1 calc R U
C111 C 0.7981(13) 0.6121(10) 0.3347(13) 0.087(6) Uani 1 1 d . .
H151 H 0.7676 0.5827 0.2812 0.105 Uiso 1 1 calc R U
C112 C 0.8514(14) 0.6775(9) 0.3365(10) 0.083(5) Uani 1 1 d . .
H152 H 0.8623 0.6909 0.2891 0.100 Uiso 1 1 calc R U
N110 N 0.784(2) 0.5854(19) 0.3960(16) 0.170(11) Uani 1 1 d . .
C114 C 0.866(2) 0.7062(16) 0.4808(11) 0.150(13) Uani 1 1 d . .
H154 H 0.8845 0.7393 0.5317 0.180 Uiso 1 1 calc R U
C113 C 0.8901(17) 0.7247(11) 0.4160(14) 0.113(7) Uani 1 1 d . .
H153 H 0.9322 0.7687 0.4245 0.135 Uiso 1 1 calc R U

loop_
_atom_site_aniso_label
_atom_site_aniso_U_11
_atom_site_aniso_U_22
_atom_site_aniso_U_33
_atom_site_aniso_U_23
_atom_site_aniso_U_13
_atom_site_aniso_U_12
Mn4 0.0161(10) 0.0128(4) 0.0176(5) 0.0007(4) 0.0078(6) 0.0016(4)
Mn2 0.0211(10) 0.0107(4) 0.0232(6) -0.0028(4) 0.0130(7) -0.0022(4)
Mn3 0.0194(10) 0.0145(4) 0.0246(6) -0.0005(4) 0.0121(7) -0.0004(4)
Mn1 0.0192(10) 0.0115(4) 0.0178(5) -0.0009(4) 0.0071(6) 0.0014(4)
N4 0.008(5) 0.020(2) 0.017(3) 0.003(2) 0.003(3) 0.001(2)
N5 0.013(5) 0.017(2) 0.016(3) 0.003(2) 0.004(3) 0.001(2)
N6 0.006(5) 0.013(2) 0.017(3) 0.000(2) 0.000(3) 0.001(2)
N2 0.017(6) 0.011(2) 0.028(3) -0.003(2) 0.009(4) -0.003(2)
N1 0.027(6) 0.016(3) 0.024(3) -0.001(2) 0.014(4) -0.001(2)
N8 0.020(6) 0.018(2) 0.020(3) 0.002(2) 0.010(4) 0.003(3)
N3 0.011(6) 0.017(2) 0.014(3) -0.001(2) 0.006(4) -0.003(2)
N7 0.028(6) 0.013(2) 0.024(3) 0.000(2) 0.015(4) -0.003(2)
N40 0.012(6) 0.014(2) 0.029(3) -0.004(2) 0.006(4) -0.002(2)
N20 0.013(5) 0.019(3) 0.023(3) -0.005(2) 0.007(4) -0.004(2)
N10 0.021(6) 0.025(3) 0.015(3) 0.001(2) 0.001(4) 0.002(3)
N30 0.046(7) 0.015(3) 0.056(5) -0.005(3) 0.034(5) 0.000(3)
N410 0.055(8) 0.025(3) 0.043(4) 0.003(3) 0.019(5) 0.004(3)
C104 0.053(12) 0.070(7) 0.022(5) 0.015(5) -0.011(6) -0.010(6)
C11 0.014(6) 0.016(3) 0.019(4) 0.002(2) 0.006(4) 0.002(3)
C51 0.017(7) 0.015(3) 0.013(3) 0.000(2) -0.002(4) -0.001(3)
C32 0.018(7) 0.010(2) 0.021(4) -0.004(2) 0.008(4) -0.002(2)
C26 0.030(7) 0.015(3) 0.016(3) 0.000(2) 0.010(4) 0.005(3)
C41 0.022(7) 0.017(3) 0.023(3) -0.002(3) 0.012(4) 0.004(3)
C62 0.033(7) 0.012(3) 0.027(4) -0.004(2) 0.018(5) -0.001(3)
C31 0.007(6) 0.013(3) 0.012(3) -0.003(2) -0.001(4) -0.003(2)
C36 0.014(7) 0.015(3) 0.025(4) -0.006(2) 0.009(5) -0.003(3)
C52 0.027(7) 0.015(3) 0.025(4) 0.003(3) 0.011(5) 0.004(3)
C53 0.017(7) 0.020(3) 0.026(4) 0.000(3) 0.009(5) -0.002(3)
C16 0.029(7) 0.012(3) 0.021(4) -0.001(2) 0.013(4) -0.001(3)
C61 0.029(8) 0.012(3) 0.020(4) -0.002(2) 0.010(5) 0.000(3)
C82 0.024(7) 0.021(3) 0.029(4) 0.001(3) 0.014(5) 0.002(3)
C46 0.025(7) 0.016(3) 0.025(4) 0.004(2) 0.015(4) 0.004(3)
C15 0.020(7) 0.019(3) 0.028(4) -0.005(3) 0.011(5) -0.003(3)
C22 0.017(8) 0.016(3) 0.053(6) 0.002(3) 0.021(6) 0.003(3)
C14 0.037(8) 0.025(3) 0.024(4) 0.002(3) 0.018(5) 0.002(3)
C21 0.016(7) 0.014(3) 0.027(4) 0.003(3) 0.013(5) 0.003(3)
C81 0.006(6) 0.019(3) 0.019(3) 0.003(2) -0.001(4) -0.001(3)
C405 0.013(7) 0.029(4) 0.031(4) -0.009(3) 0.007(5) 0.003(3)
C85 0.037(7) 0.019(3) 0.037(4) 0.007(3) 0.020(5) 0.007(3)
C12 0.033(7) 0.018(3) 0.026(4) -0.005(3) 0.014(5) -0.010(3)
C33 0.028(7) 0.015(3) 0.034(4) -0.004(3) 0.019(5) -0.004(3)
C84 0.033(8) 0.027(3) 0.029(4) 0.011(3) 0.012(5) 0.009(3)
C403 0.033(7) 0.015(3) 0.041(4) -0.005(3) 0.022(5) -0.001(3)
C86 0.007(6) 0.022(3) 0.025(4) -0.002(3) 0.004(4) -0.001(3)
C202 0.033(8) 0.029(4) 0.045(5) -0.013(3) 0.027(6) -0.012(3)
C13 0.047(8) 0.029(3) 0.031(4) 0.007(3) 0.020(5) -0.013(4)
C45 0.020(7) 0.026(3) 0.031(4) 0.007(3) 0.015(5) 0.001(3)
C43 0.024(7) 0.020(3) 0.047(5) 0.001(3) 0.009(5) -0.001(3)
C106 0.035(9) 0.046(5) 0.029(5) -0.006(4) 0.008(6) 0.008(4)
C56 0.062(8) 0.010(3) 0.033(4) 0.006(3) 0.030(5) 0.009(3)
C35 0.026(8) 0.026(3) 0.027(4) 0.000(3) 0.012(5) 0.002(3)
C42 0.027(7) 0.019(3) 0.030(4) 0.008(3) 0.012(5) 0.003(3)
C406 0.013(7) 0.024(3) 0.030(4) -0.001(3) 0.009(5) 0.004(3)
C54 0.036(8) 0.025(3) 0.033(4) -0.002(3) 0.026(5) 0.007(3)
C66 0.034(9) 0.019(3) 0.024(4) 0.001(3) 0.007(5) 0.001(3)
C83 0.032(8) 0.028(3) 0.032(4) -0.002(3) 0.015(5) 0.005(3)
C402 0.016(7) 0.022(3) 0.024(4) -0.001(3) 0.009(4) 0.000(3)
C34 0.037(8) 0.023(3) 0.035(4) 0.003(3) 0.027(5) -0.002(3)
C304 0.033(9) 0.026(4) 0.080(8) -0.008(4) 0.027(7) 0.003(4)
C206 0.037(8) 0.012(3) 0.052(5) -0.001(3) 0.024(6) -0.001(3)
C24 0.052(10) 0.028(4) 0.045(5) 0.013(4) 0.035(7) 0.016(4)
C63 0.056(10) 0.016(3) 0.034(5) -0.009(3) 0.028(7) -0.014(4)
C25 0.038(9) 0.027(4) 0.029(4) 0.001(3) 0.022(6) 0.010(4)
C23 0.025(8) 0.027(4) 0.065(7) 0.012(4) 0.029(7) 0.004(4)
C44 0.025(8) 0.033(4) 0.062(6) 0.015(4) 0.027(6) 0.002(4)
C404 0.016(7) 0.019(3) 0.046(5) -0.010(3) 0.013(5) -0.006(3)
C415 0.040(9) 0.030(4) 0.044(5) 0.000(3) 0.021(6) 0.003(4)
C411 0.034(9) 0.022(3) 0.059(6) 0.003(4) 0.025(6) -0.001(3)
C55 0.051(8) 0.026(3) 0.032(4) 0.011(3) 0.029(5) 0.008(4)
C203 0.027(8) 0.040(4) 0.045(5) -0.014(4) 0.021(6) -0.003(4)
C65 0.038(10) 0.036(4) 0.030(5) -0.001(3) 0.004(6) -0.016(4)
C102 0.029(8) 0.015(3) 0.055(6) -0.004(3) -0.010(6) -0.004(3)
C57 0.072(10) 0.032(4) 0.049(6) -0.001(4) 0.048(7) 0.000(4)
C64 0.050(11) 0.027(4) 0.023(4) -0.003(3) 0.008(6) -0.022(4)
C205 0.020(8) 0.022(3) 0.080(8) -0.005(4) 0.021(7) -0.008(4)
C204 0.050(10) 0.038(4) 0.080(8) 0.008(5) 0.050(8) 0.009(5)
C17 0.040(9) 0.044(5) 0.029(5) -0.015(4) 0.019(6) -0.019(4)
C306 0.029(9) 0.031(4) 0.053(6) -0.010(4) 0.023(6) 0.008(4)
C414 0.049(9) 0.021(3) 0.033(4) -0.005(3) 0.011(6) -0.008(4)
C302 0.077(10) 0.020(3) 0.078(7) 0.002(4) 0.065(8) 0.003(4)
C413 0.056(10) 0.028(4) 0.054(6) -0.002(4) 0.036(7) 0.005(4)
C303 0.046(9) 0.023(3) 0.069(7) 0.008(4) 0.036(7) 0.007(4)
C305 0.041(10) 0.056(6) 0.050(6) -0.023(5) 0.022(7) 0.007(5)
C105 0.050(11) 0.063(6) 0.024(4) -0.016(4) 0.007(6) -0.001(5)
C412 0.057(10) 0.044(5) 0.065(6) 0.003(5) 0.045(7) 0.006(5)
C103 0.061(12) 0.029(4) 0.062(8) 0.014(4) -0.016(8) 0.002(5)
C126 0.015(7) 0.022(3) 0.026(4) -0.001(3) 0.007(5) 0.003(3)
C71 0.024(8) 0.025(3) 0.026(4) 0.001(3) 0.016(6) -0.001(3)
C70 0.009(8) 0.037(4) 0.017(4) 0.013(3) 0.005(5) 0.003(3)
C73 0.021(7) 0.016(3) 0.015(3) -0.001(2) 0.008(4) -0.001(3)
C72 0.017(7) 0.010(2) 0.028(4) -0.001(2) 0.012(5) -0.002(3)
C74 0.017(7) 0.007(2) 0.016(3) -0.001(2) 0.001(5) 0.002(2)
C214 0.044(12) 0.053(6) 0.103(11) 0.020(6) 0.039(10) 0.011(6)
C213 0.062(13) 0.064(7) 0.062(7) -0.009(6) 0.030(9) -0.022(7)
C215 0.045(12) 0.066(6) 0.071(9) 0.020(6) 0.024(9) -0.007(6)
C212 0.037(11) 0.053(6) 0.073(8) 0.005(5) 0.023(8) -0.003(5)
N210 0.042(11) 0.085(7) 0.071(7) 0.025(6) 0.019(8) 0.006(6)
C211 0.055(11) 0.055(6) 0.065(7) 0.007(5) 0.033(8) 0.005(6)
C315 0.052(12) 0.044(6) 0.096(10) 0.013(6) 0.028(9) 0.000(6)
C314 0.039(12) 0.038(5) 0.107(12) 0.003(6) -0.002(10) 0.007(5)
C313 0.070(15) 0.102(12) 0.061(8) -0.024(8) 0.022(10) -0.001(9)
N310 0.086(14) 0.093(9) 0.061(7) 0.005(7) 0.015(8) 0.005(7)
C312 0.082(14) 0.081(8) 0.036(6) 0.013(6) 0.012(8) 0.005(8)
C311 0.110(16) 0.049(6) 0.064(8) -0.002(6) 0.038(10) -0.002(7)
C115 0.007(13) 0.086(11) 0.149(19) -0.022(12) -0.005(13) 0.018(7)
C111 0.054(15) 0.076(9) 0.105(13) 0.029(9) 0.014(12) 0.008(7)
C112 0.127(17) 0.065(7) 0.069(9) 0.011(7) 0.056(11) 0.027(8)
N110 0.15(3) 0.21(3) 0.114(16) 0.042(17) 0.035(16) -0.06(2)
C114 0.20(3) 0.166(19) 0.057(9) 0.024(11) 0.035(14) 0.16(2)
C113 0.13(2) 0.072(9) 0.116(15) 0.028(10) 0.039(16) 0.045(11)

loop_
_atom_type_symbol
_atom_type_description
_atom_type_scat_dispersion_real
_atom_type_scat_dispersion_imag
_atom_type_scat_source
C C 0.0033 0.0016 'International Tables Vol C Tables 4.2.6.8 and 6.1.1.4'
H H 0.0000 0.0000 'International Tables Vol C Tables 4.2.6.8 and 6.1.1.4'
N N 0.0061 0.0033 'International Tables Vol C Tables 4.2.6.8 and 6.1.1.4'
Mn Mn 0.3368 0.7283 'International Tables Vol C Tables 4.2.6.8 and 6.1.1.4'

loop_
_geom_angle_atom_site_label_1
_geom_angle_atom_site_label_2
_geom_angle_atom_site_label_3
_geom_angle
N8 Mn4 N3 120.0(2)
N8 Mn4 N5 110.4(2)
N3 Mn4 N5 100.7(3)
N8 Mn4 N40 110.3(3)
N3 Mn4 N40 104.8(2)
N5 Mn4 N40 110.0(2)
N5 Mn2 N6 124.1(3)
N5 Mn2 N2 100.6(2)
N6 Mn2 N2 94.4(2)
N5 Mn2 N20 108.4(2)
N6 Mn2 N20 111.8(2)
N2 Mn2 N20 116.7(3)
N5 Mn2 Mn1 125.22(17)
N6 Mn2 Mn1 48.22(14)
N2 Mn2 Mn1 46.30(15)
N20 Mn2 Mn1 124.83(19)
N4 Mn3 N7 122.7(2)
N4 Mn3 N1 112.1(3)
N7 Mn3 N1 100.0(3)
N4 Mn3 N30 102.0(3)
N7 Mn3 N30 109.7(2)
N1 Mn3 N30 110.4(3)
N1 Mn1 N2 118.1(3)
N1 Mn1 N6 100.4(2)
N2 Mn1 N6 94.0(2)
N1 Mn1 N10 109.7(3)
N2 Mn1 N10 115.6(3)
N6 Mn1 N10 117.4(3)
N1 Mn1 Mn2 120.63(19)
N2 Mn1 Mn2 47.91(15)
N6 Mn1 Mn2 46.18(14)
N10 Mn1 Mn2 128.6(2)
C41 N4 N8 115.3(7)
C41 N4 Mn3 126.3(5)
N8 N4 Mn3 117.9(5)
C51 N5 Mn2 112.9(6)
C51 N5 Mn4 121.4(5)
Mn2 N5 Mn4 99.9(2)
C61 N6 N7 116.5(6)
C61 N6 Mn2 140.3(6)
N7 N6 Mn2 91.9(4)
C61 N6 Mn1 109.1(4)
N7 N6 Mn1 107.5(4)
Mn2 N6 Mn1 85.61(18)
C21 N2 N3 119.1(6)
C21 N2 Mn1 133.6(6)
N3 N2 Mn1 97.3(4)
C21 N2 Mn2 106.9(4)
N3 N2 Mn2 108.0(4)
Mn1 N2 Mn2 85.80(19)
C11 N1 Mn1 114.8(6)
C11 N1 Mn3 119.8(5)
Mn1 N1 Mn3 100.6(2)
C81 N8 N4 116.2(6)
C81 N8 Mn4 123.7(5)
N4 N8 Mn4 115.7(5)
C31 N3 N2 114.0(6)
C31 N3 Mn4 125.8(6)
N2 N3 Mn4 120.1(4)
C74 N7 N6 114.2(6)
C74 N7 Mn3 124.9(6)
N6 N7 Mn3 120.9(4)
C402 N40 C406 118.0(6)
C402 N40 Mn4 117.0(5)
C406 N40 Mn4 125.0(5)
C206 N20 C202 115.3(7)
C206 N20 Mn2 124.0(5)
C202 N20 Mn2 120.3(5)
C106 N10 C102 116.4(8)
C106 N10 Mn1 122.7(6)
C102 N10 Mn1 120.6(6)
C306 N30 C302 117.9(8)
C306 N30 Mn3 124.0(6)
C302 N30 Mn3 117.4(5)
C411 N410 C415 120.6(8)
C105 C104 C103 117.4(10)
C12 C11 C16 118.3(6)
C12 C11 N1 122.7(6)
C16 C11 N1 119.0(6)
C56 C51 C52 118.1(7)
C56 C51 N5 122.7(6)
C52 C51 N5 119.2(6)
C33 C32 C31 121.1(8)
C25 C26 C21 119.1(9)
N4 C41 C42 125.4(6)
N4 C41 C46 118.8(8)
C42 C41 C46 115.7(7)
C63 C62 C61 117.1(10)
N3 C31 C36 125.8(8)
N3 C31 C32 117.4(7)
C36 C31 C32 116.8(6)
C35 C36 C31 119.8(9)
C51 C52 C53 120.2(7)
C54 C53 C52 121.3(6)
C15 C16 C11 119.5(6)
C66 C61 N6 119.9(6)
C66 C61 C62 118.9(8)
N6 C61 C62 121.2(9)
C83 C82 C81 122.4(7)
C45 C46 C41 122.3(9)
C14 C15 C16 122.0(7)
C23 C22 C21 120.5(9)
C15 C14 C13 118.0(7)
C15 C14 C17 122.0(7)
C13 C14 C17 120.0(7)
C22 C21 C26 119.5(7)
C22 C21 N2 120.0(7)
C26 C21 N2 120.4(8)
N8 C81 C82 118.2(7)
N8 C81 C86 125.8(6)
C82 C81 C86 115.8(7)
C406 C405 C404 119.1(7)
C84 C85 C86 122.7(7)
C13 C12 C11 121.4(7)
C34 C33 C32 120.9(9)
C85 C84 C83 117.4(7)
C404 C403 C402 119.5(6)
C85 C86 C81 120.7(6)
C203 C202 N20 123.9(7)
C12 C13 C14 120.7(7)
C46 C45 C44 120.8(7)
C44 C43 C42 120.2(9)
C105 C106 N10 123.4(10)
C51 C56 C55 121.8(6)
C34 C35 C36 122.8(8)
C41 C42 C43 121.7(7)
N40 C406 C405 122.8(7)
C55 C54 C53 117.9(6)
C55 C54 C57 122.1(7)
C53 C54 C57 120.0(7)
C61 C66 C65 122.7(9)
C82 C83 C84 121.0(7)
N40 C402 C403 122.5(6)
C35 C34 C33 118.4(7)
C305 C304 C303 119.1(9)
N20 C206 C205 123.9(7)
C25 C24 C23 119.0(9)
C64 C63 C62 123.6(8)
C24 C25 C26 121.2(8)
C22 C23 C24 120.7(11)
C45 C44 C43 119.1(8)
C403 C404 C405 117.9(7)
C414 C415 N410 117.8(10)
N410 C411 C412 120.6(9)
C54 C55 C56 120.6(6)
C204 C203 C202 118.4(8)
C66 C65 C64 119.1(12)
N10 C102 C103 122.4(9)
C63 C64 C65 118.4(9)
C204 C205 C206 118.8(8)
C203 C204 C205 119.6(9)
N30 C306 C305 120.4(10)
C413 C414 C415 121.3(9)
N30 C302 C303 125.3(8)
C412 C413 C414 118.6(8)
C302 C303 C304 117.1(9)
C304 C305 C306 120.1(9)
C106 C105 C104 121.4(10)
C413 C412 C411 120.9(10)
C102 C103 C104 118.8(10)
C70 C126 C72 119.0(9)
C70 C71 C73 120.0(7)
C71 C70 C126 120.8(7)
C74 C73 C71 120.1(8)
C74 C72 C126 121.7(7)
C72 C74 C73 118.3(6)
C72 C74 N7 117.8(7)
C73 C74 N7 123.8(8)
C215 C214 C213 118.6(13)
C212 C213 C214 117.9(12)
N210 C215 C214 121.3(14)
C213 C212 C211 120.6(14)
C211 N210 C215 118.8(12)
N210 C211 C212 122.5(13)
N310 C315 C314 119.8(12)
C313 C314 C315 119.0(11)
C314 C313 C312 119.2(13)
C315 N310 C311 123.0(13)
C311 C312 C313 119.3(12)
N310 C311 C312 119.6(13)
N110 C115 C114 123(3)
N110 C111 C112 128(2)
C111 C112 C113 114.3(16)
C115 N110 C111 121(3)
C113 C114 C115 112.8(19)
C114 C113 C112 120(2)

loop_
_geom_bond_atom_site_label_1
_geom_bond_atom_site_label_2
_geom_bond_distance
Mn4 N8 2.048(7)
Mn4 N3 2.067(7)
Mn4 N5 2.137(6)
Mn4 N40 2.218(6)
Mn2 N5 2.112(7)
Mn2 N6 2.117(5)
Mn2 N2 2.177(5)
Mn2 N20 2.198(7)
Mn2 Mn1 2.9260(12)
Mn3 N4 2.026(7)
Mn3 N7 2.084(7)
Mn3 N1 2.123(7)
Mn3 N30 2.266(7)
Mn1 N1 2.114(7)
Mn1 N2 2.121(6)
Mn1 N6 2.188(5)
Mn1 N10 2.193(8)
N4 C41 1.371(10)
N4 N8 1.461(6)
N5 C51 1.416(9)
N6 C61 1.422(10)
N6 N7 1.440(11)
N2 C21 1.421(10)
N2 N3 1.442(10)
N1 C11 1.422(9)
N8 C81 1.355(10)
N3 C31 1.386(8)
N7 C74 1.411(8)
N40 C402 1.338(8)
N40 C406 1.354(10)
N20 C206 1.340(10)
N20 C202 1.380(9)
N10 C106 1.359(11)
N10 C102 1.361(11)
N30 C306 1.326(11)
N30 C302 1.327(13)
N410 C411 1.325(14)
N410 C415 1.408(12)
C104 C105 1.375(18)
C104 C103 1.398(17)
C11 C12 1.391(9)
C11 C16 1.412(10)
C51 C56 1.384(9)
C51 C52 1.396(9)
C32 C33 1.389(9)
C32 C31 1.428(12)
C26 C25 1.385(12)
C26 C21 1.418(10)
C41 C42 1.401(13)
C41 C46 1.435(9)
C62 C63 1.406(13)
C62 C61 1.435(10)
C31 C36 1.422(12)
C36 C35 1.381(10)
C52 C53 1.404(10)
C53 C54 1.398(10)
C16 C15 1.398(10)
C61 C66 1.368(14)
C82 C83 1.392(12)
C82 C81 1.426(9)
C46 C45 1.373(11)
C15 C14 1.373(10)
C22 C23 1.378(12)
C22 C21 1.379(14)
C14 C13 1.410(12)
C14 C17 1.499(11)
C81 C86 1.428(10)
C405 C406 1.373(11)
C405 C404 1.408(11)
C85 C84 1.391(10)
C85 C86 1.399(11)
C12 C13 1.377(11)
C33 C34 1.383(13)
C84 C83 1.405(11)
C403 C404 1.380(12)
C403 C402 1.393(10)
C202 C203 1.372(13)
C45 C44 1.385(14)
C43 C44 1.396(13)
C43 C42 1.409(13)
C106 C105 1.330(16)
C56 C55 1.395(10)
C35 C34 1.380(14)
C54 C55 1.390(11)
C54 C57 1.481(10)
C66 C65 1.385(14)
C304 C305 1.357(16)
C304 C303 1.384(14)
C206 C205 1.384(13)
C24 C25 1.381(16)
C24 C23 1.398(14)
C63 C64 1.361(16)
C415 C414 1.385(11)
C411 C412 1.389(13)
C203 C204 1.372(15)
C65 C64 1.415(15)
C102 C103 1.390(17)
C205 C204 1.374(13)
C306 C305 1.421(12)
C414 C413 1.380(17)
C302 C303 1.372(12)
C413 C412 1.357(16)
C126 C70 1.390(12)
C126 C72 1.405(10)
C71 C70 1.366(13)
C71 C73 1.414(9)
C73 C74 1.407(11)
C72 C74 1.377(12)
C214 C215 1.393(18)
C214 C213 1.40(2)
C213 C212 1.34(2)
C215 N210 1.347(18)
C212 C211 1.387(16)
N210 C211 1.296(17)
C315 N310 1.303(18)
C315 C314 1.41(2)
C314 C313 1.39(2)
C313 C312 1.40(2)
N310 C311 1.369(17)
C312 C311 1.369(18)
C115 N110 1.20(3)
C115 C114 1.54(4)
C111 N110 1.27(2)
C111 C112 1.36(2)
C112 C113 1.44(3)
C114 C113 1.40(3)

loop_
_geom_torsion_atom_site_label_1
_geom_torsion_atom_site_label_2
_geom_torsion_atom_site_label_3
_geom_torsion_atom_site_label_4
_geom_torsion
C41 N4 N8 C81 82.8(7)
Mn3 N4 N8 C81 -104.8(8)
C41 N4 N8 Mn4 -119.8(6)
Mn3 N4 N8 Mn4 52.6(4)
C21 N2 N3 C31 82.4(7)
Mn1 N2 N3 C31 -67.6(5)
Mn2 N2 N3 C31 -155.5(4)
C21 N2 N3 Mn4 -99.5(6)
Mn1 N2 N3 Mn4 110.5(3)
Mn2 N2 N3 Mn4 22.6(5)
C61 N6 N7 C74 79.8(7)
Mn2 N6 N7 C74 -71.6(5)
Mn1 N6 N7 C74 -157.6(4)
C61 N6 N7 Mn3 -101.7(5)
Mn2 N6 N7 Mn3 107.0(4)
Mn1 N6 N7 Mn3 21.0(5)
Mn1 N1 C11 C12 -117.3(8)
Mn3 N1 C11 C12 122.9(8)
Mn1 N1 C11 C16 61.9(8)
Mn3 N1 C11 C16 -57.9(10)
Mn2 N5 C51 C56 -103.6(9)
Mn4 N5 C51 C56 137.9(8)
Mn2 N5 C51 C52 75.4(9)
Mn4 N5 C51 C52 -43.1(11)
N8 N4 C41 C42 -10.9(10)
Mn3 N4 C41 C42 177.5(5)
N8 N4 C41 C46 164.4(6)
Mn3 N4 C41 C46 -7.3(9)
N2 N3 C31 C36 -13.1(8)
Mn4 N3 C31 C36 168.9(5)
N2 N3 C31 C32 164.3(5)
Mn4 N3 C31 C32 -13.7(8)
C33 C32 C31 N3 -172.5(5)
C33 C32 C31 C36 5.1(9)
N3 C31 C36 C35 174.5(6)
C32 C31 C36 C35 -2.9(9)
C56 C51 C52 C53 3.4(14)
N5 C51 C52 C53 -175.7(8)
C51 C52 C53 C54 -2.3(14)
C12 C11 C16 C15 2.3(13)
N1 C11 C16 C15 -177.0(9)
N7 N6 C61 C66 -174.8(6)
Mn2 N6 C61 C66 -43.5(10)
Mn1 N6 C61 C66 63.4(7)
N7 N6 C61 C62 6.3(9)
Mn2 N6 C61 C62 137.6(7)
Mn1 N6 C61 C62 -115.6(6)
C63 C62 C61 C66 -4.6(10)
C63 C62 C61 N6 174.3(6)
N4 C41 C46 C45 -179.5(7)
C42 C41 C46 C45 -3.8(10)
C11 C16 C15 C14 -1.2(14)
C16 C15 C14 C13 -0.4(15)
C16 C15 C14 C17 178.8(9)
C23 C22 C21 C26 3.5(11)
C23 C22 C21 N2 -172.1(7)
C25 C26 C21 C22 -2.7(10)
C25 C26 C21 N2 172.8(6)
N3 N2 C21 C22 -173.9(6)
Mn1 N2 C21 C22 -37.1(9)
Mn2 N2 C21 C22 63.4(8)
N3 N2 C21 C26 10.5(9)
Mn1 N2 C21 C26 147.3(6)
Mn2 N2 C21 C26 -112.1(6)
N4 N8 C81 C82 178.0(7)
Mn4 N8 C81 C82 22.6(10)
N4 N8 C81 C86 2.5(12)
Mn4 N8 C81 C86 -153.0(6)
C83 C82 C81 N8 -176.6(8)
C83 C82 C81 C86 -0.6(13)
C16 C11 C12 C13 -1.8(14)
N1 C11 C12 C13 177.4(9)
C31 C32 C33 C34 -4.1(9)
C86 C85 C84 C83 0.3(14)
C84 C85 C86 C81 1.1(14)
N8 C81 C86 C85 174.7(8)
C82 C81 C86 C85 -0.9(12)
C206 N20 C202 C203 -2.4(14)
Mn2 N20 C202 C203 170.6(9)
C11 C12 C13 C14 0.1(16)
C15 C14 C13 C12 1.0(15)
C17 C14 C13 C12 -178.2(10)
C41 C46 C45 C44 1.8(11)
C102 N10 C106 C105 -5.2(17)
Mn1 N10 C106 C105 168.9(10)
C52 C51 C56 C55 -3.4(15)
N5 C51 C56 C55 175.6(9)
C31 C36 C35 C34 -0.3(10)
N4 C41 C42 C43 -179.2(7)
C46 C41 C42 C43 5.4(10)
C44 C43 C42 C41 -5.0(11)
C402 N40 C406 C405 3.3(13)
Mn4 N40 C406 C405 -173.9(7)
C404 C405 C406 N40 -0.1(14)
C52 C53 C54 C55 1.2(15)
C52 C53 C54 C57 179.2(10)
N6 C61 C66 C65 -175.2(7)
C62 C61 C66 C65 3.8(11)
C81 C82 C83 C84 2.1(15)
C85 C84 C83 C82 -1.9(14)
C406 N40 C402 C403 -3.4(13)
Mn4 N40 C402 C403 174.1(7)
C404 C403 C402 N40 0.3(14)
C36 C35 C34 C33 1.6(11)
C32 C33 C34 C35 0.7(10)
C202 N20 C206 C205 3.5(14)
Mn2 N20 C206 C205 -169.3(8)
C61 C62 C63 C64 3.5(11)
C23 C24 C25 C26 2.3(12)
C21 C26 C25 C24 -0.2(11)
C21 C22 C23 C24 -1.4(13)
C25 C24 C23 C22 -1.5(13)
C46 C45 C44 C43 -1.1(12)
C42 C43 C44 C45 2.7(12)
C402 C403 C404 C405 2.9(13)
C406 C405 C404 C403 -3.0(13)
C411 N410 C415 C414 0.5(13)
C415 N410 C411 C412 -0.4(14)
C53 C54 C55 C56 -1.2(16)
C57 C54 C55 C56 -179.2(11)
C51 C56 C55 C54 2.4(16)
N20 C202 C203 C204 0.1(17)
C61 C66 C65 C64 -1.5(13)
C106 N10 C102 C103 5.4(17)
Mn1 N10 C102 C103 -168.8(11)
C62 C63 C64 C65 -1.3(12)
C66 C65 C64 C63 0.2(12)
N20 C206 C205 C204 -2.3(17)
C202 C203 C204 C205 1.2(18)
C206 C205 C204 C203 -0.2(18)
C302 N30 C306 C305 0.3(16)
Mn3 N30 C306 C305 -169.9(9)
N410 C415 C414 C413 0.8(13)
C306 N30 C302 C303 2.2(17)
Mn3 N30 C302 C303 173.1(9)
C415 C414 C413 C412 -2.2(15)
N30 C302 C303 C304 -2.3(18)
C305 C304 C303 C302 -0.2(18)
C303 C304 C305 C306 2.5(19)
N30 C306 C305 C304 -2.6(19)
N10 C106 C105 C104 3(2)
C103 C104 C105 C106 0(2)
C414 C413 C412 C411 2.3(16)
N410 C411 C412 C413 -1.0(16)
N10 C102 C103 C104 -3(2)
C105 C104 C103 C102 1(2)
C73 C71 C70 C126 -0.2(11)
C72 C126 C70 C71 -0.6(11)
C70 C71 C73 C74 2.3(10)
C70 C126 C72 C74 -0.7(10)
C126 C72 C74 C73 2.7(9)
C126 C72 C74 N7 -173.9(6)
C71 C73 C74 C72 -3.5(9)
C71 C73 C74 N7 172.9(6)
N6 N7 C74 C72 166.5(5)
Mn3 N7 C74 C72 -12.0(8)
N6 N7 C74 C73 -9.9(8)
Mn3 N7 C74 C73 171.6(5)
C215 C214 C213 C212 1(2)
C213 C214 C215 N210 4(2)
C214 C213 C212 C211 -3(2)
C214 C215 N210 C211 -6(2)
C215 N210 C211 C212 4(2)
C213 C212 C211 N210 1(2)
N310 C315 C314 C313 -1(2)
C315 C314 C313 C312 0(2)
C314 C315 N310 C311 2(3)
C314 C313 C312 C311 -1(3)
C315 N310 C311 C312 -4(3)
C313 C312 C311 N310 3(2)
N110 C111 C112 C113 -5(3)
C114 C115 N110 C111 -9(4)
C112 C111 N110 C115 12(4)
N110 C115 C114 C113 0(3)
C115 C114 C113 C112 7(2)
C111 C112 C113 C114 -5(2)
